data_4349098
loop_
_publ_author_name
'Dr\;ag-Jarz\;abek, Anna'
'Petrus, Rafa\/l'
'Sobota, Piotr'

_publ_section_title
;
 Synthesis of Aluminosilicates Containing a Ba(Sr)-O-Al-O-Si Arrangement
 of Natural Feldspar Mineral.
;
_journal_issue 19
_journal_name_full 'Inorganic chemistry'
_journal_page_first 9524
_journal_page_last 9527
_journal_paper_doi 10.1021/acs.inorgchem.6b01900
_journal_volume 55
_journal_year 2016
_chemical_formula_moiety 'C112 H104 Al2 O12 Si4 Sr, 2(C4 H8 O)'
_chemical_formula_sum 'C120 H120 Al2 O14 Si4 Sr'
_chemical_formula_weight 2040.09
_space_group_crystal_system monoclinic
_space_group_IT_number 15
_space_group_name_Hall '-C 2yc'
_space_group_name_H-M_alt 'C 1 2/c 1'
_atom_sites_solution_hydrogens geom
_audit_creation_method SHELXL-2014/7
_cell_angle_alpha 90
_cell_angle_beta 118.70(2)
_cell_angle_gamma 90
_cell_formula_units_Z 4
_cell_length_a 21.742(2)
_cell_length_b 26.897(2)
_cell_length_c 21.048(2)
_cell_measurement_reflns_used 2549
_cell_measurement_temperature 90(2)
_cell_measurement_theta_max 28.6779
_cell_measurement_theta_min 2.8363
_cell_volume 10797(3)
_computing_cell_refinement 'CrysAlis PRO (Agilent, 2011)'
_computing_data_collection 'CrysAlis PRO (Agilent, 2011)'
_computing_data_reduction 'CrysAlis PRO (Agilent, 2011)'
_computing_molecular_graphics 'DIAMOND  (Brandenburg, 2007)'
_computing_publication_material 'SHELXL-2014/7 (Sheldrick, 2014)'
_computing_structure_refinement 'SHELXL-2014/7 (Sheldrick, 2014)'
_computing_structure_solution 'SHELXS-2014/7 (Sheldrick, 2014)'
_diffrn_ambient_temperature 90(2)
_diffrn_measured_fraction_theta_full 0.971
_diffrn_measured_fraction_theta_max 0.948
_diffrn_measurement_device_type 'Xcalibur Ruby'
_diffrn_radiation_monochromator graphite
_diffrn_radiation_source 'Enhance (Mo) X-ray Source'
_diffrn_radiation_type MoK\a
_diffrn_radiation_wavelength 0.71073
_diffrn_reflns_av_R_equivalents 0.0765
_diffrn_reflns_av_unetI/netI 0.1666
_diffrn_reflns_Laue_measured_fraction_full 0.971
_diffrn_reflns_Laue_measured_fraction_max 0.948
_diffrn_reflns_limit_h_max 18
_diffrn_reflns_limit_h_min -27
_diffrn_reflns_limit_k_max 34
_diffrn_reflns_limit_k_min -32
_diffrn_reflns_limit_l_max 26
_diffrn_reflns_limit_l_min -17
_diffrn_reflns_number 21188
_diffrn_reflns_point_group_measured_fraction_full 0.971
_diffrn_reflns_point_group_measured_fraction_max 0.948
_diffrn_reflns_theta_full 26.000
_diffrn_reflns_theta_max 26.998
_diffrn_reflns_theta_min 2.941
_exptl_absorpt_coefficient_mu 0.623
_exptl_absorpt_correction_T_max 0.956
_exptl_absorpt_correction_T_min 0.923
_exptl_absorpt_correction_type analytical
_exptl_absorpt_process_details
;
CrysAlisPro, Agilent Technologies,
Version 1.171.36.28 (release 01-02-2013 CrysAlis171 .NET)
(compiled Feb  1 2013,16:14:44)
Analytical numeric absorption correction using a multifaceted crystal
model based on expressions derived by R.C. Clark & J.S. Reid.
(Clark, R. C. & Reid, J. S. (1995). Acta Cryst. A51, 887-897)
;
_exptl_crystal_colour colorless
_exptl_crystal_density_diffrn 1.255
_exptl_crystal_description block
_exptl_crystal_F_000 4288
_exptl_crystal_size_max 0.190
_exptl_crystal_size_mid 0.110
_exptl_crystal_size_min 0.090
_refine_diff_density_max 0.875
_refine_diff_density_min -0.486
_refine_diff_density_rms 0.085
_refine_ls_extinction_method none
_refine_ls_goodness_of_fit_ref 1.031
_refine_ls_hydrogen_treatment constr
_refine_ls_matrix_type full
_refine_ls_number_parameters 655
_refine_ls_number_reflns 11174
_refine_ls_number_restraints 15
_refine_ls_restrained_S_all 1.037
_refine_ls_R_factor_all 0.1608
_refine_ls_R_factor_gt 0.0785
_refine_ls_shift/su_max 0.000
_refine_ls_shift/su_mean 0.000
_refine_ls_structure_factor_coef Fsqd
_refine_ls_weighting_details 'w=1/[\s^2^(Fo^2^)+(0.0357P)^2^] where P=(Fo^2^+2Fc^2^)/3'
_refine_ls_weighting_scheme calc
_refine_ls_wR_factor_gt 0.1184
_refine_ls_wR_factor_ref 0.1485
_reflns_Friedel_coverage 0.000
_reflns_number_gt 6164
_reflns_number_total 11174
_reflns_threshold_expression 'I > 2\s(I)'
_cod_data_source_file ic6b01900_si_001.cif
_cod_data_source_block 4
_cod_original_cell_volume 10797(2)
_cod_original_sg_symbol_H-M 'C 2/c'
_cod_database_code 4349098
_shelx_shelxl_version_number 2014/7
_shelx_space_group_comment
;
The symmetry employed for this shelxl refinement is uniquely defined
by the following loop, which should always be used as a source of
symmetry information in preference to the above space-group names.
They are only intended as comments.
;
_shelx_estimated_absorpt_t_min 0.891
_shelx_estimated_absorpt_t_max 0.946

loop_
_space_group_symop_operation_xyz
'x, y, z'
'-x, y, -z+1/2'
'x+1/2, y+1/2, z'
'-x+1/2, y+1/2, -z+1/2'
'-x, -y, -z'
'x, -y, z-1/2'
'-x+1/2, -y+1/2, -z'
'x+1/2, -y+1/2, z-1/2'

loop_
_atom_site_label
_atom_site_type_symbol
_atom_site_fract_x
_atom_site_fract_y
_atom_site_fract_z
_atom_site_U_iso_or_equiv
_atom_site_adp_type
_atom_site_occupancy
_atom_site_site_symmetry_order
_atom_site_calc_flag
_atom_site_refinement_flags_posn
_atom_site_refinement_flags_adp
_atom_site_refinement_flags_occupancy
_atom_site_disorder_assembly
_atom_site_disorder_group
Sr1 Sr 0.5000 0.44708(2) 0.2500 0.01592(16) Uani 1 2 d S T P . .
Al1 Al 0.31873(6) 0.44961(5) 0.18266(6) 0.0156(3) Uani 1 1 d . . . . .
O1 O 0.39333(12) 0.45991(11) 0.26824(14) 0.0166(7) Uani 1 1 d . . . . .
C1 C 0.3953(2) 0.48648(17) 0.3236(2) 0.0208(11) Uani 1 1 d . . . . .
C2 C 0.3410(2) 0.48753(18) 0.3415(2) 0.0243(11) Uani 1 1 d . . . . .
H2 H 0.3002 0.4679 0.3146 0.029 Uiso 1 1 calc R U . . .
C3 C 0.3461(2) 0.5169(2) 0.3980(2) 0.0318(13) Uani 1 1 d . . . . .
H3 H 0.3087 0.5171 0.4091 0.038 Uiso 1 1 calc R U . . .
C4 C 0.4047(2) 0.5461(2) 0.4386(2) 0.0323(13) Uani 1 1 d . . . . .
H4 H 0.4074 0.5666 0.4767 0.039 Uiso 1 1 calc R U . . .
C5 C 0.4594(2) 0.54458(19) 0.4221(2) 0.0281(12) Uani 1 1 d . . . . .
C6 C 0.4538(2) 0.51552(18) 0.3653(2) 0.0243(11) Uani 1 1 d . . . . .
C7 C 0.5301(2) 0.57097(19) 0.4537(2) 0.0345(13) Uani 1 1 d . . . . .
H7A H 0.5631 0.5575 0.5021 0.041 Uiso 1 1 calc R U . . .
H7B H 0.5247 0.6072 0.4578 0.041 Uiso 1 1 calc R U . . .
C8 C 0.5559(2) 0.55982(19) 0.3984(2) 0.0289(12) Uani 1 1 d . . . . .
C9 C 0.6311(2) 0.5437(2) 0.4332(3) 0.0413(15) Uani 1 1 d . . . . .
H9A H 0.6366 0.5125 0.4594 0.062 Uiso 1 1 calc R U . . .
H9B H 0.6607 0.5694 0.4672 0.062 Uiso 1 1 calc R U . . .
H9C H 0.6452 0.5388 0.3959 0.062 Uiso 1 1 calc R U . . .
C10 C 0.5420(3) 0.6028(2) 0.3470(3) 0.0495(16) Uani 1 1 d . . . . .
H10A H 0.5561 0.5936 0.3108 0.074 Uiso 1 1 calc R U . . .
H10B H 0.5690 0.6319 0.3743 0.074 Uiso 1 1 calc R U . . .
H10C H 0.4919 0.6108 0.3227 0.074 Uiso 1 1 calc R U . . .
O2 O 0.51119(14) 0.51772(12) 0.35308(15) 0.0265(8) Uani 1 1 d . . . . .
O3 O 0.37422(12) 0.43663(11) 0.14417(14) 0.0180(7) Uani 1 1 d . . . . .
C11 C 0.3594(2) 0.40708(17) 0.0857(2) 0.0198(10) Uani 1 1 d . . . . .
C12 C 0.2965(2) 0.40735(18) 0.0217(2) 0.0245(11) Uani 1 1 d . . . . .
H12 H 0.2607 0.4300 0.0160 0.029 Uiso 1 1 calc R U . . .
C13 C 0.2851(2) 0.37485(19) -0.0342(2) 0.0269(12) Uani 1 1 d . . . . .
H13 H 0.2413 0.3754 -0.0775 0.032 Uiso 1 1 calc R U . . .
C14 C 0.3364(2) 0.34180(19) -0.0281(2) 0.0295(12) Uani 1 1 d . . . . .
H14 H 0.3279 0.3195 -0.0665 0.035 Uiso 1 1 calc R U . . .
C15 C 0.4007(2) 0.34172(18) 0.0351(2) 0.0233(11) Uani 1 1 d . . . . .
C16 C 0.4110(2) 0.37438(17) 0.0899(2) 0.0187(10) Uani 1 1 d . . . . .
C17 C 0.4671(2) 0.31272(19) 0.0588(2) 0.0362(14) Uani 1 1 d . . . . .
H17A H 0.4861 0.3179 0.0249 0.043 Uiso 1 1 calc R U . . .
H17B H 0.4588 0.2767 0.0611 0.043 Uiso 1 1 calc R U . . .
C18 C 0.5175(2) 0.33320(18) 0.1342(2) 0.0236(11) Uani 1 1 d . . . . .
O4 O 0.47738(14) 0.37201(12) 0.15048(15) 0.0251(8) Uani 1 1 d . . . . .
C19 C 0.5369(3) 0.2936(2) 0.1913(3) 0.0630(19) Uani 1 1 d . . . . .
H19A H 0.5669 0.3081 0.2392 0.095 Uiso 1 1 calc R U . . .
H19B H 0.5621 0.2668 0.1822 0.095 Uiso 1 1 calc R U . . .
H19C H 0.4942 0.2803 0.1897 0.095 Uiso 1 1 calc R U . . .
C20 C 0.5799(3) 0.3579(2) 0.1368(3) 0.064(2) Uani 1 1 d . . . . .
H20A H 0.5645 0.3853 0.1018 0.096 Uiso 1 1 calc R U . . .
H20B H 0.6063 0.3338 0.1246 0.096 Uiso 1 1 calc R U . . .
H20C H 0.6098 0.3710 0.1856 0.096 Uiso 1 1 calc R U . . .
O5 O 0.26919(13) 0.50238(11) 0.15243(14) 0.0196(7) Uani 1 1 d . . . . .
Si1 Si 0.22004(6) 0.54862(5) 0.14780(7) 0.0219(3) Uani 1 1 d . . . . .
C21 C 0.2735(2) 0.60681(18) 0.1845(3) 0.0260(11) Uani 1 1 d . . . . .
C22 C 0.3169(2) 0.6124(2) 0.2594(3) 0.0364(13) Uani 1 1 d . . . . .
H22 H 0.3189 0.5865 0.2911 0.044 Uiso 1 1 calc R U . . .
C23 C 0.3569(3) 0.6550(2) 0.2881(3) 0.0435(15) Uani 1 1 d . . . . .
H23 H 0.3850 0.6582 0.3391 0.052 Uiso 1 1 calc R U . . .
C24 C 0.3564(3) 0.6927(2) 0.2438(4) 0.0518(17) Uani 1 1 d . . . . .
H24 H 0.3838 0.7218 0.2636 0.062 Uiso 1 1 calc R U . . .
C25 C 0.3156(3) 0.6874(2) 0.1703(4) 0.0626(19) Uani 1 1 d . . . . .
H25 H 0.3158 0.7127 0.1390 0.075 Uiso 1 1 calc R U . . .
C26 C 0.2737(3) 0.6455(2) 0.1410(3) 0.0440(15) Uani 1 1 d . . . . .
H26 H 0.2447 0.6433 0.0900 0.053 Uiso 1 1 calc R U . . .
C27 C 0.1539(2) 0.55822(17) 0.0503(2) 0.0246(11) Uani 1 1 d . . . . .
C28 C 0.1739(2) 0.55646(19) -0.0037(2) 0.0302(12) Uani 1 1 d . . . . .
H28 H 0.2214 0.5494 0.0098 0.036 Uiso 1 1 calc R U . . .
C29 C 0.1267(2) 0.5646(2) -0.0764(2) 0.0388(14) Uani 1 1 d . . . . .
H29 H 0.1420 0.5634 -0.1117 0.047 Uiso 1 1 calc R U . . .
C30 C 0.0573(2) 0.5744(2) -0.0966(3) 0.0411(15) Uani 1 1 d . . . . .
H30 H 0.0247 0.5805 -0.1460 0.049 Uiso 1 1 calc R U . . .
C31 C 0.0354(2) 0.5754(2) -0.0449(3) 0.0486(17) Uani 1 1 d . . . . .
H31 H -0.0125 0.5815 -0.0591 0.058 Uiso 1 1 calc R U . . .
C32 C 0.0826(2) 0.56760(19) 0.0274(3) 0.0364(14) Uani 1 1 d . . . . .
H32 H 0.0667 0.5686 0.0622 0.044 Uiso 1 1 calc R U . . .
C33 C 0.1723(2) 0.53580(19) 0.2008(2) 0.0241(11) Uani 1 1 d . . . . .
C34 C 0.1547(2) 0.5735(2) 0.2345(3) 0.0350(13) Uani 1 1 d . . . . .
H34 H 0.1683 0.6067 0.2324 0.042 Uiso 1 1 calc R U . . .
C35 C 0.1172(2) 0.5631(2) 0.2715(3) 0.0372(14) Uani 1 1 d . . . . .
H35 H 0.1057 0.5894 0.2941 0.045 Uiso 1 1 calc R U . . .
C36 C 0.0969(2) 0.5155(2) 0.2756(3) 0.0360(13) Uani 1 1 d . . . . .
H36 H 0.0712 0.5088 0.3005 0.043 Uiso 1 1 calc R U . . .
C37 C 0.1143(2) 0.4774(2) 0.2433(3) 0.0342(13) Uani 1 1 d . . . . .
H37 H 0.1008 0.4442 0.2460 0.041 Uiso 1 1 calc R U . . .
C38 C 0.1520(2) 0.4878(2) 0.2064(2) 0.0288(12) Uani 1 1 d . . . . .
H38 H 0.1639 0.4612 0.1846 0.035 Uiso 1 1 calc R U . . .
O6 O 0.27131(13) 0.39848(11) 0.18023(14) 0.0193(7) Uani 1 1 d . . . . .
Si2 Si 0.21485(6) 0.35386(5) 0.14962(6) 0.0187(3) Uani 1 1 d . . . . .
C39 C 0.2589(2) 0.29373(17) 0.1526(2) 0.0223(11) Uani 1 1 d . . . . .
C40 C 0.2876(2) 0.28553(19) 0.1063(3) 0.0290(12) Uani 1 1 d . . . . .
H40 H 0.2806 0.3097 0.0706 0.035 Uiso 1 1 calc R U . . .
C41 C 0.3257(2) 0.2431(2) 0.1113(3) 0.0412(15) Uani 1 1 d . . . . .
H41 H 0.3440 0.2384 0.0788 0.049 Uiso 1 1 calc R U . . .
C42 C 0.3374(3) 0.2076(2) 0.1635(3) 0.0496(17) Uani 1 1 d . . . . .
H42 H 0.3647 0.1789 0.1680 0.059 Uiso 1 1 calc R U . . .
C43 C 0.3086(3) 0.2145(2) 0.2090(3) 0.0497(16) Uani 1 1 d . . . . .
H43 H 0.3154 0.1900 0.2442 0.060 Uiso 1 1 calc R U . . .
C44 C 0.2700(2) 0.25678(18) 0.2039(3) 0.0349(13) Uani 1 1 d . . . . .
H44 H 0.2508 0.2607 0.2357 0.042 Uiso 1 1 calc R U . . .
C45 C 0.1740(2) 0.34795(17) 0.2106(2) 0.0189(10) Uani 1 1 d . . . . .
C46 C 0.2149(2) 0.35497(19) 0.2854(2) 0.0298(12) Uani 1 1 d . . . . .
H46 H 0.2623 0.3651 0.3044 0.036 Uiso 1 1 calc R U . . .
C47 C 0.1879(2) 0.3476(2) 0.3321(3) 0.0393(14) Uani 1 1 d . . . . .
H47 H 0.2169 0.3523 0.3827 0.047 Uiso 1 1 calc R U . . .
C48 C 0.1190(2) 0.33334(19) 0.3055(3) 0.0329(13) Uani 1 1 d . . . . .
H48 H 0.1005 0.3279 0.3377 0.040 Uiso 1 1 calc R U . . .
C49 C 0.0771(2) 0.32703(19) 0.2323(3) 0.0330(13) Uani 1 1 d . . . . .
H49 H 0.0293 0.3178 0.2137 0.040 Uiso 1 1 calc R U . . .
C50 C 0.1046(2) 0.33414(18) 0.1853(2) 0.0251(11) Uani 1 1 d . . . . .
H50 H 0.0751 0.3294 0.1348 0.030 Uiso 1 1 calc R U . . .
C51 C 0.14596(19) 0.36727(18) 0.0538(2) 0.0194(10) Uani 1 1 d . . . . .
C52 C 0.1318(2) 0.41624(18) 0.0274(2) 0.0250(11) Uani 1 1 d . . . . .
H52 H 0.1572 0.4427 0.0591 0.030 Uiso 1 1 calc R U . . .
C53 C 0.0821(2) 0.4272(2) -0.0431(2) 0.0307(12) Uani 1 1 d . . . . .
H53 H 0.0738 0.4607 -0.0593 0.037 Uiso 1 1 calc R U . . .
C54 C 0.0446(2) 0.3891(2) -0.0897(2) 0.0317(13) Uani 1 1 d . . . . .
H54 H 0.0107 0.3962 -0.1384 0.038 Uiso 1 1 calc R U . . .
C55 C 0.0568(2) 0.3405(2) -0.0650(3) 0.0343(13) Uani 1 1 d . . . . .
H55 H 0.0308 0.3143 -0.0970 0.041 Uiso 1 1 calc R U . . .
C56 C 0.1062(2) 0.32951(18) 0.0053(2) 0.0287(12) Uani 1 1 d . . . . .
H56 H 0.1134 0.2959 0.0212 0.034 Uiso 1 1 calc R U . . .
O7A O 0.5794(6) 0.7035(4) 0.4803(6) 0.089(3) Uani 0.5 1 d D . P A 1
C57A C 0.5418(19) 0.7445(6) 0.4317(11) 0.146(11) Uani 0.5 1 d D . P A 1
H57A H 0.4905 0.7392 0.4079 0.175 Uiso 0.5 1 calc R U P A 1
H57B H 0.5563 0.7487 0.3940 0.175 Uiso 0.5 1 calc R U P A 1
C58A C 0.5625(8) 0.7874(6) 0.4802(7) 0.093(5) Uani 0.5 1 d D . P A 1
H58A H 0.5212 0.8018 0.4815 0.112 Uiso 0.5 1 calc R U P A 1
H58B H 0.5839 0.8133 0.4636 0.112 Uiso 0.5 1 calc R U P A 1
C59A C 0.6138(7) 0.7691(6) 0.5525(7) 0.095(5) Uani 0.5 1 d D . P A 1
H59A H 0.5913 0.7544 0.5794 0.114 Uiso 0.5 1 calc R U P A 1
H59B H 0.6481 0.7949 0.5823 0.114 Uiso 0.5 1 calc R U P A 1
C60A C 0.6451(7) 0.7306(7) 0.5249(15) 0.203(10) Uani 0.5 1 d D . P A 1
H60A H 0.6652 0.7452 0.4956 0.244 Uiso 0.5 1 calc R U P A 1
H60B H 0.6807 0.7098 0.5641 0.244 Uiso 0.5 1 calc R U P A 1
O7B O 0.6331(7) 0.7067(4) 0.4926(6) 0.089(3) Uani 0.5 1 d D . P B 2
C57B C 0.5672(16) 0.7273(7) 0.4292(13) 0.146(11) Uani 0.5 1 d D . P B 2
H57C H 0.5677 0.7183 0.3838 0.175 Uiso 0.5 1 calc R U P B 2
H57D H 0.5261 0.7109 0.4283 0.175 Uiso 0.5 1 calc R U P B 2
C58B C 0.5580(8) 0.7791(6) 0.4295(8) 0.093(5) Uani 0.5 1 d D . P B 2
H58C H 0.5099 0.7876 0.4195 0.112 Uiso 0.5 1 calc R U P B 2
H58D H 0.5683 0.7960 0.3938 0.112 Uiso 0.5 1 calc R U P B 2
C59B C 0.6083(8) 0.7911(6) 0.5015(8) 0.095(5) Uani 0.5 1 d D . P B 2
H59C H 0.5866 0.7901 0.5335 0.114 Uiso 0.5 1 calc R U P B 2
H59D H 0.6272 0.8249 0.5035 0.114 Uiso 0.5 1 calc R U P B 2
C60B C 0.6652(8) 0.7535(7) 0.5251(17) 0.203(10) Uani 0.5 1 d D . P B 2
H60C H 0.6996 0.7635 0.5092 0.244 Uiso 0.5 1 calc R U P B 2
H60D H 0.6901 0.7506 0.5786 0.244 Uiso 0.5 1 calc R U P B 2

loop_
_atom_site_aniso_label
_atom_site_aniso_U_11
_atom_site_aniso_U_22
_atom_site_aniso_U_33
_atom_site_aniso_U_23
_atom_site_aniso_U_13
_atom_site_aniso_U_12
Sr1 0.0104(3) 0.0189(3) 0.0178(3) 0.000 0.0062(2) 0.000
Al1 0.0115(6) 0.0170(8) 0.0185(7) -0.0002(6) 0.0072(5) 0.0003(6)
O1 0.0137(14) 0.0203(19) 0.0173(15) -0.0020(13) 0.0086(12) -0.0003(13)
C1 0.018(2) 0.020(3) 0.020(2) -0.005(2) 0.005(2) 0.004(2)
C2 0.015(2) 0.030(3) 0.025(3) 0.000(2) 0.008(2) 0.002(2)
C3 0.022(3) 0.048(4) 0.030(3) -0.004(3) 0.016(2) 0.001(3)
C4 0.031(3) 0.037(3) 0.033(3) -0.016(3) 0.019(2) 0.000(3)
C5 0.021(2) 0.033(3) 0.028(3) -0.015(2) 0.009(2) -0.002(2)
C6 0.017(2) 0.030(3) 0.027(3) 0.002(2) 0.010(2) 0.003(2)
C7 0.024(3) 0.035(3) 0.040(3) -0.013(3) 0.012(2) -0.001(2)
C8 0.024(3) 0.026(3) 0.035(3) -0.008(2) 0.013(2) -0.004(2)
C9 0.020(3) 0.054(4) 0.042(3) -0.019(3) 0.009(2) -0.002(3)
C10 0.049(3) 0.040(4) 0.065(4) -0.006(3) 0.032(3) -0.009(3)
O2 0.0177(16) 0.030(2) 0.0334(18) -0.0131(16) 0.0132(14) -0.0062(15)
O3 0.0136(14) 0.0210(19) 0.0193(15) -0.0022(14) 0.0078(12) -0.0004(13)
C11 0.018(2) 0.023(3) 0.019(2) -0.002(2) 0.009(2) -0.008(2)
C12 0.022(2) 0.030(3) 0.020(2) 0.001(2) 0.009(2) 0.000(2)
C13 0.017(2) 0.033(3) 0.025(3) -0.003(2) 0.005(2) -0.005(2)
C14 0.030(3) 0.034(3) 0.026(3) -0.012(2) 0.016(2) -0.007(2)
C15 0.021(2) 0.026(3) 0.023(3) -0.006(2) 0.011(2) -0.007(2)
C16 0.017(2) 0.025(3) 0.016(2) 0.003(2) 0.009(2) 0.000(2)
C17 0.028(3) 0.033(3) 0.039(3) -0.014(3) 0.009(2) 0.006(3)
C18 0.023(2) 0.023(3) 0.028(3) -0.007(2) 0.015(2) 0.006(2)
O4 0.0183(16) 0.027(2) 0.0256(17) -0.0070(15) 0.0068(14) 0.0048(15)
C19 0.106(5) 0.043(4) 0.043(4) 0.013(3) 0.038(4) 0.035(4)
C20 0.067(4) 0.061(5) 0.101(5) -0.050(4) 0.070(4) -0.027(3)
O5 0.0140(15) 0.0193(18) 0.0245(16) 0.0010(14) 0.0085(13) 0.0031(14)
Si1 0.0163(6) 0.0192(7) 0.0298(7) 0.0020(6) 0.0107(5) 0.0031(6)
C21 0.016(2) 0.016(3) 0.043(3) -0.001(2) 0.013(2) 0.000(2)
C22 0.029(3) 0.025(3) 0.050(3) -0.007(3) 0.014(3) 0.000(2)
C23 0.037(3) 0.034(4) 0.058(4) -0.014(3) 0.022(3) -0.004(3)
C24 0.035(3) 0.030(4) 0.090(5) -0.018(4) 0.030(3) -0.013(3)
C25 0.063(4) 0.024(4) 0.098(5) 0.010(4) 0.036(4) -0.013(3)
C26 0.041(3) 0.028(3) 0.055(4) 0.011(3) 0.016(3) -0.006(3)
C27 0.019(2) 0.019(3) 0.035(3) 0.004(2) 0.013(2) 0.002(2)
C28 0.019(2) 0.037(3) 0.035(3) 0.010(3) 0.014(2) 0.006(2)
C29 0.033(3) 0.054(4) 0.030(3) 0.012(3) 0.016(2) -0.001(3)
C30 0.028(3) 0.049(4) 0.034(3) 0.018(3) 0.005(2) 0.007(3)
C31 0.019(3) 0.068(5) 0.054(4) 0.018(3) 0.014(3) 0.017(3)
C32 0.029(3) 0.047(4) 0.036(3) 0.016(3) 0.018(2) 0.015(3)
C33 0.011(2) 0.030(3) 0.026(3) -0.005(2) 0.006(2) -0.002(2)
C34 0.037(3) 0.023(3) 0.052(3) -0.003(3) 0.027(3) 0.002(2)
C35 0.041(3) 0.036(4) 0.047(3) -0.013(3) 0.032(3) 0.007(3)
C36 0.027(3) 0.046(4) 0.039(3) -0.001(3) 0.020(2) 0.001(3)
C37 0.038(3) 0.032(3) 0.045(3) -0.009(3) 0.029(3) -0.010(3)
C38 0.029(3) 0.030(3) 0.034(3) -0.013(3) 0.021(2) -0.001(2)
O6 0.0182(15) 0.0181(18) 0.0253(16) -0.0038(14) 0.0133(13) -0.0018(14)
Si2 0.0142(6) 0.0166(7) 0.0268(7) -0.0006(6) 0.0111(5) -0.0011(6)
C39 0.014(2) 0.015(3) 0.036(3) -0.005(2) 0.010(2) -0.004(2)
C40 0.024(2) 0.021(3) 0.045(3) -0.006(2) 0.019(2) -0.002(2)
C41 0.024(3) 0.037(4) 0.062(4) -0.022(3) 0.020(3) -0.001(3)
C42 0.026(3) 0.025(3) 0.076(5) -0.014(3) 0.007(3) 0.005(3)
C43 0.045(3) 0.020(3) 0.066(4) 0.007(3) 0.013(3) 0.003(3)
C44 0.031(3) 0.017(3) 0.052(3) 0.004(3) 0.017(3) -0.001(2)
C45 0.017(2) 0.015(3) 0.026(3) 0.002(2) 0.012(2) 0.002(2)
C46 0.017(2) 0.043(4) 0.030(3) 0.000(3) 0.012(2) -0.003(2)
C47 0.030(3) 0.056(4) 0.030(3) 0.003(3) 0.013(2) 0.003(3)
C48 0.040(3) 0.035(3) 0.040(3) 0.007(3) 0.032(3) 0.006(3)
C49 0.024(3) 0.035(3) 0.044(3) -0.004(3) 0.020(2) -0.001(2)
C50 0.023(2) 0.027(3) 0.028(3) 0.000(2) 0.015(2) -0.001(2)
C51 0.010(2) 0.027(3) 0.024(2) -0.005(2) 0.0109(19) 0.002(2)
C52 0.017(2) 0.025(3) 0.031(3) -0.004(2) 0.009(2) -0.002(2)
C53 0.024(3) 0.035(3) 0.033(3) 0.004(3) 0.014(2) 0.001(2)
C54 0.022(3) 0.047(4) 0.023(3) 0.004(3) 0.009(2) 0.005(3)
C55 0.032(3) 0.034(3) 0.031(3) -0.017(3) 0.010(2) -0.008(3)
C56 0.029(3) 0.021(3) 0.031(3) 0.002(2) 0.010(2) -0.002(2)
O7A 0.108(8) 0.063(5) 0.102(6) 0.002(4) 0.055(7) -0.011(7)
C57A 0.15(2) 0.053(14) 0.150(10) 0.064(11) -0.001(11) 0.013(12)
C58A 0.067(7) 0.126(11) 0.067(9) -0.006(10) 0.016(8) 0.063(8)
C59A 0.063(7) 0.091(11) 0.088(10) 0.022(8) 0.002(8) -0.020(8)
C60A 0.034(9) 0.106(18) 0.38(2) -0.112(18) 0.024(12) -0.023(9)
O7B 0.108(8) 0.063(5) 0.102(6) 0.002(4) 0.055(7) -0.011(7)
C57B 0.15(2) 0.053(14) 0.150(10) 0.064(11) -0.001(11) 0.013(12)
C58B 0.067(7) 0.126(11) 0.067(9) -0.006(10) 0.016(8) 0.063(8)
C59B 0.063(7) 0.091(11) 0.088(10) 0.022(8) 0.002(8) -0.020(8)
C60B 0.034(9) 0.106(18) 0.38(2) -0.112(18) 0.024(12) -0.023(9)

loop_
_atom_type_symbol
_atom_type_description
_atom_type_scat_dispersion_real
_atom_type_scat_dispersion_imag
_atom_type_scat_source
C C 0.0033 0.0016 'International Tables Vol C Tables 4.2.6.8 and 6.1.1.4'
H H 0.0000 0.0000 'International Tables Vol C Tables 4.2.6.8 and 6.1.1.4'
O O 0.0106 0.0060 'International Tables Vol C Tables 4.2.6.8 and 6.1.1.4'
Si Si 0.0817 0.0704 'International Tables Vol C Tables 4.2.6.8 and 6.1.1.4'
Sr Sr -1.5307 3.2498 'International Tables Vol C Tables 4.2.6.8 and 6.1.1.4'
Al Al 0.0645 0.0514 'International Tables Vol C Tables 4.2.6.8 and 6.1.1.4'

loop_
_geom_angle_atom_site_label_1
_geom_angle_atom_site_label_2
_geom_angle_atom_site_label_3
_geom_angle
_geom_angle_site_symmetry_1
_geom_angle_site_symmetry_3
O1 Sr1 O1 164.45(13) 2_655 .
O1 Sr1 O3 58.77(8) 2_655 2_655
O1 Sr1 O3 123.22(8) . 2_655
O1 Sr1 O3 123.22(8) 2_655 .
O1 Sr1 O3 58.77(8) . .
O3 Sr1 O3 167.50(13) 2_655 .
O1 Sr1 O4 80.17(8) 2_655 .
O1 Sr1 O4 111.56(8) . .
O3 Sr1 O4 107.57(8) 2_655 .
O3 Sr1 O4 62.60(8) . .
O1 Sr1 O4 111.56(8) 2_655 2_655
O1 Sr1 O4 80.17(8) . 2_655
O3 Sr1 O4 62.60(8) 2_655 2_655
O3 Sr1 O4 107.57(8) . 2_655
O4 Sr1 O4 86.75(13) . 2_655
O1 Sr1 O2 62.56(8) 2_655 2_655
O1 Sr1 O2 106.11(8) . 2_655
O3 Sr1 O2 113.80(8) 2_655 2_655
O3 Sr1 O2 75.17(8) . 2_655
O4 Sr1 O2 89.48(9) . 2_655
O4 Sr1 O2 173.55(9) 2_655 2_655
O1 Sr1 O2 106.11(8) 2_655 .
O1 Sr1 O2 62.56(8) . .
O3 Sr1 O2 75.17(8) 2_655 .
O3 Sr1 O2 113.80(8) . .
O4 Sr1 O2 173.55(9) . .
O4 Sr1 O2 89.48(9) 2_655 .
O2 Sr1 O2 94.73(13) 2_655 .
O1 Sr1 Al1 29.20(6) 2_655 2_655
O1 Sr1 Al1 150.19(6) . 2_655
O3 Sr1 Al1 29.57(6) 2_655 2_655
O3 Sr1 Al1 150.92(6) . 2_655
O4 Sr1 Al1 94.41(6) . 2_655
O4 Sr1 Al1 87.22(6) 2_655 2_655
O2 Sr1 Al1 87.85(6) 2_655 2_655
O2 Sr1 Al1 90.64(6) . 2_655
O1 Sr1 Al1 150.19(6) 2_655 .
O1 Sr1 Al1 29.20(6) . .
O3 Sr1 Al1 150.92(6) 2_655 .
O3 Sr1 Al1 29.57(6) . .
O4 Sr1 Al1 87.22(6) . .
O4 Sr1 Al1 94.40(6) 2_655 .
O2 Sr1 Al1 90.64(6) 2_655 .
O2 Sr1 Al1 87.85(6) . .
Al1 Sr1 Al1 177.77(5) 2_655 .
O6 Al1 O5 113.25(14) . .
O6 Al1 O1 113.67(14) . .
O5 Al1 O1 110.72(15) . .
O6 Al1 O3 111.12(15) . .
O5 Al1 O3 115.90(15) . .
O1 Al1 O3 90.22(12) . .
O6 Al1 Sr1 123.04(11) . .
O5 Al1 Sr1 123.65(11) . .
O1 Al1 Sr1 44.53(9) . .
O3 Al1 Sr1 45.69(8) . .
C1 O1 Al1 126.5(2) . .
C1 O1 Sr1 123.2(2) . .
Al1 O1 Sr1 106.27(12) . .
O1 C1 C6 118.9(4) . .
O1 C1 C2 124.1(4) . .
C6 C1 C2 117.0(4) . .
C3 C2 C1 120.6(4) . .
C3 C2 H2 119.7 . .
C1 C2 H2 119.7 . .
C4 C3 C2 121.6(4) . .
C4 C3 H3 119.2 . .
C2 C3 H3 119.2 . .
C3 C4 C5 118.1(4) . .
C3 C4 H4 121.0 . .
C5 C4 H4 121.0 . .
C6 C5 C4 120.1(4) . .
C6 C5 C7 107.0(4) . .
C4 C5 C7 132.9(4) . .
C5 C6 C1 122.6(4) . .
C5 C6 O2 114.8(4) . .
C1 C6 O2 122.5(4) . .
C5 C7 C8 103.6(4) . .
C5 C7 H7A 111.0 . .
C8 C7 H7A 111.0 . .
C5 C7 H7B 111.0 . .
C8 C7 H7B 111.0 . .
H7A C7 H7B 109.0 . .
C9 C8 O2 108.4(4) . .
C9 C8 C10 111.6(4) . .
O2 C8 C10 106.1(4) . .
C9 C8 C7 113.1(4) . .
O2 C8 C7 105.4(3) . .
C10 C8 C7 111.7(4) . .
C8 C9 H9A 109.5 . .
C8 C9 H9B 109.5 . .
H9A C9 H9B 109.5 . .
C8 C9 H9C 109.5 . .
H9A C9 H9C 109.5 . .
H9B C9 H9C 109.5 . .
C8 C10 H10A 109.5 . .
C8 C10 H10B 109.5 . .
H10A C10 H10B 109.5 . .
C8 C10 H10C 109.5 . .
H10A C10 H10C 109.5 . .
H10B C10 H10C 109.5 . .
C6 O2 C8 106.3(3) . .
C6 O2 Sr1 111.2(3) . .
C8 O2 Sr1 142.4(2) . .
C11 O3 Al1 127.2(2) . .
C11 O3 Sr1 122.3(2) . .
Al1 O3 Sr1 104.74(12) . .
O3 C11 C12 124.6(4) . .
O3 C11 C16 118.4(3) . .
C12 C11 C16 117.0(4) . .
C11 C12 C13 120.8(4) . .
C11 C12 H12 119.6 . .
C13 C12 H12 119.6 . .
C14 C13 C12 121.1(4) . .
C14 C13 H13 119.4 . .
C12 C13 H13 119.4 . .
C13 C14 C15 119.0(4) . .
C13 C14 H14 120.5 . .
C15 C14 H14 120.5 . .
C16 C15 C14 119.0(4) . .
C16 C15 C17 108.0(4) . .
C14 C15 C17 133.0(4) . .
C15 C16 O4 114.7(4) . .
C15 C16 C11 123.1(4) . .
O4 C16 C11 122.2(4) . .
C15 C17 C18 104.6(4) . .
C15 C17 H17A 110.8 . .
C18 C17 H17A 110.8 . .
C15 C17 H17B 110.8 . .
C18 C17 H17B 110.8 . .
H17A C17 H17B 108.9 . .
C20 C18 O4 107.5(4) . .
C20 C18 C19 112.7(5) . .
O4 C18 C19 106.2(4) . .
C20 C18 C17 112.6(4) . .
O4 C18 C17 106.3(3) . .
C19 C18 C17 111.1(4) . .
C16 O4 C18 106.4(3) . .
C16 O4 Sr1 112.8(2) . .
C18 O4 Sr1 140.0(2) . .
C18 C19 H19A 109.5 . .
C18 C19 H19B 109.5 . .
H19A C19 H19B 109.5 . .
C18 C19 H19C 109.5 . .
H19A C19 H19C 109.5 . .
H19B C19 H19C 109.5 . .
C18 C20 H20A 109.5 . .
C18 C20 H20B 109.5 . .
H20A C20 H20B 109.5 . .
C18 C20 H20C 109.5 . .
H20A C20 H20C 109.5 . .
H20B C20 H20C 109.5 . .
Si1 O5 Al1 160.77(19) . .
O5 Si1 C27 108.10(18) . .
O5 Si1 C21 110.88(17) . .
C27 Si1 C21 109.5(2) . .
O5 Si1 C33 111.13(19) . .
C27 Si1 C33 108.77(18) . .
C21 Si1 C33 108.5(2) . .
C26 C21 C22 116.6(5) . .
C26 C21 Si1 123.4(4) . .
C22 C21 Si1 120.0(4) . .
C23 C22 C21 121.2(5) . .
C23 C22 H22 119.4 . .
C21 C22 H22 119.4 . .
C24 C23 C22 121.0(5) . .
C24 C23 H23 119.5 . .
C22 C23 H23 119.5 . .
C25 C24 C23 118.6(5) . .
C25 C24 H24 120.7 . .
C23 C24 H24 120.7 . .
C24 C25 C26 121.0(6) . .
C24 C25 H25 119.5 . .
C26 C25 H25 119.5 . .
C21 C26 C25 121.5(5) . .
C21 C26 H26 119.2 . .
C25 C26 H26 119.2 . .
C28 C27 C32 116.6(4) . .
C28 C27 Si1 120.6(3) . .
C32 C27 Si1 122.7(3) . .
C29 C28 C27 122.3(4) . .
C29 C28 H28 118.8 . .
C27 C28 H28 118.8 . .
C30 C29 C28 119.3(4) . .
C30 C29 H29 120.4 . .
C28 C29 H29 120.4 . .
C29 C30 C31 119.9(4) . .
C29 C30 H30 120.1 . .
C31 C30 H30 120.1 . .
C30 C31 C32 120.6(4) . .
C30 C31 H31 119.7 . .
C32 C31 H31 119.7 . .
C31 C32 C27 121.2(4) . .
C31 C32 H32 119.4 . .
C27 C32 H32 119.4 . .
C38 C33 C34 117.3(4) . .
C38 C33 Si1 120.5(4) . .
C34 C33 Si1 122.2(4) . .
C33 C34 C35 120.9(5) . .
C33 C34 H34 119.6 . .
C35 C34 H34 119.6 . .
C36 C35 C34 120.9(5) . .
C36 C35 H35 119.5 . .
C34 C35 H35 119.5 . .
C35 C36 C37 119.3(5) . .
C35 C36 H36 120.3 . .
C37 C36 H36 120.3 . .
C36 C37 C38 119.8(5) . .
C36 C37 H37 120.1 . .
C38 C37 H37 120.1 . .
C33 C38 C37 121.8(5) . .
C33 C38 H38 119.1 . .
C37 C38 H38 119.1 . .
Si2 O6 Al1 160.97(19) . .
O6 Si2 C39 110.61(16) . .
O6 Si2 C51 110.29(19) . .
C39 Si2 C51 109.5(2) . .
O6 Si2 C45 107.90(18) . .
C39 Si2 C45 107.8(2) . .
C51 Si2 C45 110.71(17) . .
C44 C39 C40 116.9(5) . .
C44 C39 Si2 122.6(4) . .
C40 C39 Si2 120.3(4) . .
C41 C40 C39 121.7(5) . .
C41 C40 H40 119.1 . .
C39 C40 H40 119.1 . .
C40 C41 C42 120.3(5) . .
C40 C41 H41 119.9 . .
C42 C41 H41 119.9 . .
C41 C42 C43 119.0(5) . .
C41 C42 H42 120.5 . .
C43 C42 H42 120.5 . .
C42 C43 C44 121.0(6) . .
C42 C43 H43 119.5 . .
C44 C43 H43 119.5 . .
C43 C44 C39 121.1(5) . .
C43 C44 H44 119.4 . .
C39 C44 H44 119.4 . .
C50 C45 C46 117.0(4) . .
C50 C45 Si2 122.8(3) . .
C46 C45 Si2 120.1(3) . .
C47 C46 C45 121.6(4) . .
C47 C46 H46 119.2 . .
C45 C46 H46 119.2 . .
C48 C47 C46 120.1(4) . .
C48 C47 H47 120.0 . .
C46 C47 H47 120.0 . .
C49 C48 C47 119.7(4) . .
C49 C48 H48 120.1 . .
C47 C48 H48 120.1 . .
C48 C49 C50 120.1(4) . .
C48 C49 H49 120.0 . .
C50 C49 H49 120.0 . .
C45 C50 C49 121.5(4) . .
C45 C50 H50 119.3 . .
C49 C50 H50 119.3 . .
C56 C51 C52 116.7(4) . .
C56 C51 Si2 122.4(4) . .
C52 C51 Si2 120.9(3) . .
C53 C52 C51 122.2(4) . .
C53 C52 H52 118.9 . .
C51 C52 H52 118.9 . .
C54 C53 C52 119.6(5) . .
C54 C53 H53 120.2 . .
C52 C53 H53 120.2 . .
C53 C54 C55 119.4(4) . .
C53 C54 H54 120.3 . .
C55 C54 H54 120.3 . .
C56 C55 C54 121.1(5) . .
C56 C55 H55 119.5 . .
C54 C55 H55 119.5 . .
C55 C56 C51 120.9(5) . .
C55 C56 H56 119.5 . .
C51 C56 H56 119.5 . .
C57A O7A C60A 96.8(13) . .
O7A C57A C58A 103.1(12) . .
O7A C57A H57A 111.1 . .
C58A C57A H57A 111.1 . .
O7A C57A H57B 111.1 . .
C58A C57A H57B 111.1 . .
H57A C57A H57B 109.1 . .
C57A C58A C59A 106.5(12) . .
C57A C58A H58A 110.4 . .
C59A C58A H58A 110.4 . .
C57A C58A H58B 110.4 . .
C59A C58A H58B 110.4 . .
H58A C58A H58B 108.6 . .
C58A C59A C60A 95.1(12) . .
C58A C59A H59A 112.7 . .
C60A C59A H59A 112.7 . .
C58A C59A H59B 112.7 . .
C60A C59A H59B 112.7 . .
H59A C59A H59B 110.2 . .
O7A C60A C59A 96.2(11) . .
O7A C60A H60A 112.5 . .
C59A C60A H60A 112.5 . .
O7A C60A H60B 112.5 . .
C59A C60A H60B 112.5 . .
H60A C60A H60B 110.0 . .
C60B O7B C57B 97.7(12) . .
C58B C57B O7B 115.7(13) . .
C58B C57B H57C 108.3 . .
O7B C57B H57C 108.3 . .
C58B C57B H57D 108.3 . .
O7B C57B H57D 108.3 . .
H57C C57B H57D 107.4 . .
C57B C58B C59B 101.1(13) . .
C57B C58B H58C 111.5 . .
C59B C58B H58C 111.5 . .
C57B C58B H58D 111.5 . .
C59B C58B H58D 111.5 . .
H58C C58B H58D 109.4 . .
C58B C59B C60B 107.1(14) . .
C58B C59B H59C 110.3 . .
C60B C59B H59C 110.3 . .
C58B C59B H59D 110.3 . .
C60B C59B H59D 110.3 . .
H59C C59B H59D 108.6 . .
O7B C60B C59B 107.4(12) . .
O7B C60B H60C 110.2 . .
C59B C60B H60C 110.2 . .
O7B C60B H60D 110.2 . .
C59B C60B H60D 110.2 . .
H60C C60B H60D 108.5 . .

loop_
_geom_bond_atom_site_label_1
_geom_bond_atom_site_label_2
_geom_bond_distance
_geom_bond_site_symmetry_2
Sr1 O1 2.550(2) 2_655
Sr1 O1 2.550(2) .
Sr1 O3 2.582(2) 2_655
Sr1 O3 2.582(2) .
Sr1 O4 2.778(3) .
Sr1 O4 2.778(3) 2_655
Sr1 O2 2.805(3) 2_655
Sr1 O2 2.805(3) .
Sr1 Al1 3.4901(12) 2_655
Sr1 Al1 3.4901(12) .
Al1 O6 1.705(3) .
Al1 O5 1.709(3) .
Al1 O1 1.774(3) .
Al1 O3 1.781(3) .
O1 C1 1.350(5) .
C1 C6 1.387(6) .
C1 C2 1.401(5) .
C2 C3 1.387(6) .
C2 H2 0.9500 .
C3 C4 1.387(6) .
C3 H3 0.9500 .
C4 C5 1.392(6) .
C4 H4 0.9500 .
C5 C6 1.383(6) .
C5 C7 1.525(6) .
C6 O2 1.391(5) .
C7 C8 1.546(6) .
C7 H7A 0.9900 .
C7 H7B 0.9900 .
C8 C9 1.498(6) .
C8 O2 1.499(5) .
C8 C10 1.510(7) .
C9 H9A 0.9800 .
C9 H9B 0.9800 .
C9 H9C 0.9800 .
C10 H10A 0.9800 .
C10 H10B 0.9800 .
C10 H10C 0.9800 .
O3 C11 1.367(5) .
C11 C12 1.384(5) .
C11 C16 1.395(6) .
C12 C13 1.390(6) .
C12 H12 0.9500 .
C13 C14 1.383(6) .
C13 H13 0.9500 .
C14 C15 1.392(6) .
C14 H14 0.9500 .
C15 C16 1.379(6) .
C15 C17 1.500(6) .
C16 O4 1.395(4) .
C17 C18 1.535(6) .
C17 H17A 0.9900 .
C17 H17B 0.9900 .
C18 C20 1.488(6) .
C18 O4 1.501(5) .
C18 C19 1.506(6) .
C19 H19A 0.9800 .
C19 H19B 0.9800 .
C19 H19C 0.9800 .
C20 H20A 0.9800 .
C20 H20B 0.9800 .
C20 H20C 0.9800 .
O5 Si1 1.612(3) .
Si1 C27 1.873(4) .
Si1 C21 1.880(5) .
Si1 C33 1.886(5) .
C21 C26 1.387(6) .
C21 C22 1.404(6) .
C22 C23 1.390(7) .
C22 H22 0.9500 .
C23 C24 1.374(7) .
C23 H23 0.9500 .
C24 C25 1.371(7) .
C24 H24 0.9500 .
C25 C26 1.394(7) .
C25 H25 0.9500 .
C26 H26 0.9500 .
C27 C28 1.400(6) .
C27 C32 1.406(6) .
C28 C29 1.391(6) .
C28 H28 0.9500 .
C29 C30 1.382(6) .
C29 H29 0.9500 .
C30 C31 1.383(6) .
C30 H30 0.9500 .
C31 C32 1.383(6) .
C31 H31 0.9500 .
C32 H32 0.9500 .
C33 C38 1.389(6) .
C33 C34 1.392(6) .
C34 C35 1.399(6) .
C34 H34 0.9500 .
C35 C36 1.370(7) .
C35 H35 0.9500 .
C36 C37 1.379(6) .
C36 H36 0.9500 .
C37 C38 1.400(6) .
C37 H37 0.9500 .
C38 H38 0.9500 .
O6 Si2 1.613(3) .
Si2 C39 1.865(5) .
Si2 C51 1.882(4) .
Si2 C45 1.886(4) .
C39 C44 1.399(6) .
C39 C40 1.406(6) .
C40 C41 1.383(6) .
C40 H40 0.9500 .
C41 C42 1.384(7) .
C41 H41 0.9500 .
C42 C43 1.385(7) .
C42 H42 0.9500 .
C43 C44 1.386(7) .
C43 H43 0.9500 .
C44 H44 0.9500 .
C45 C50 1.389(5) .
C45 C46 1.399(6) .
C46 C47 1.380(6) .
C46 H46 0.9500 .
C47 C48 1.379(6) .
C47 H47 0.9500 .
C48 C49 1.373(6) .
C48 H48 0.9500 .
C49 C50 1.392(6) .
C49 H49 0.9500 .
C50 H50 0.9500 .
C51 C56 1.404(6) .
C51 C52 1.405(6) .
C52 C53 1.385(6) .
C52 H52 0.9500 .
C53 C54 1.383(6) .
C53 H53 0.9500 .
C54 C55 1.383(7) .
C54 H54 0.9500 .
C55 C56 1.381(6) .
C55 H55 0.9500 .
C56 H56 0.9500 .
O7A C57A 1.460(9) .
O7A C60A 1.471(9) .
C57A C58A 1.461(9) .
C57A H57A 0.9900 .
C57A H57B 0.9900 .
C58A C59A 1.475(9) .
C58A H58A 0.9900 .
C58A H58B 0.9900 .
C59A C60A 1.502(9) .
C59A H59A 0.9900 .
C59A H59B 0.9900 .
C60A H60A 0.9900 .
C60A H60B 0.9900 .
O7B C60B 1.445(15) .
O7B C57B 1.520(15) .
C57B C58B 1.405(16) .
C57B H57C 0.9900 .
C57B H57D 0.9900 .
C58B C59B 1.416(15) .
C58B H58C 0.9900 .
C58B H58D 0.9900 .
C59B C60B 1.486(16) .
C59B H59C 0.9900 .
C59B H59D 0.9900 .
C60B H60C 0.9900 .
C60B H60D 0.9900 .

loop_
_geom_torsion_atom_site_label_1
_geom_torsion_atom_site_label_2
_geom_torsion_atom_site_label_3
_geom_torsion_atom_site_label_4
_geom_torsion
O6 Al1 O1 C1 -88.7(4)
O5 Al1 O1 C1 40.1(4)
O3 Al1 O1 C1 158.1(3)
Sr1 Al1 O1 C1 157.6(4)
O6 Al1 O1 Sr1 113.79(14)
O5 Al1 O1 Sr1 -117.41(14)
O3 Al1 O1 Sr1 0.52(15)
Al1 O1 C1 C6 -142.2(3)
Sr1 O1 C1 C6 11.9(5)
Al1 O1 C1 C2 36.6(6)
Sr1 O1 C1 C2 -169.4(3)
O1 C1 C2 C3 -178.1(4)
C6 C1 C2 C3 0.6(7)
C1 C2 C3 C4 0.0(7)
C2 C3 C4 C5 -1.1(8)
C3 C4 C5 C6 1.6(8)
C3 C4 C5 C7 179.6(5)
C4 C5 C6 C1 -1.0(8)
C7 C5 C6 C1 -179.5(4)
C4 C5 C6 O2 178.8(4)
C7 C5 C6 O2 0.4(6)
O1 C1 C6 C5 178.7(4)
C2 C1 C6 C5 -0.1(7)
O1 C1 C6 O2 -1.1(7)
C2 C1 C6 O2 -180.0(4)
C6 C5 C7 C8 9.8(5)
C4 C5 C7 C8 -168.4(6)
C5 C7 C8 C9 -134.0(4)
C5 C7 C8 O2 -15.7(5)
C5 C7 C8 C10 99.1(5)
C5 C6 O2 C8 -10.8(5)
C1 C6 O2 C8 169.1(4)
C5 C6 O2 Sr1 172.0(3)
C1 C6 O2 Sr1 -8.2(5)
C9 C8 O2 C6 137.6(4)
C10 C8 O2 C6 -102.3(4)
C7 C8 O2 C6 16.3(5)
C9 C8 O2 Sr1 -46.6(6)
C10 C8 O2 Sr1 73.4(5)
C7 C8 O2 Sr1 -168.0(3)
O6 Al1 O3 C11 37.2(4)
O5 Al1 O3 C11 -94.0(4)
O1 Al1 O3 C11 152.8(3)
Sr1 Al1 O3 C11 153.3(4)
O6 Al1 O3 Sr1 -116.09(13)
O5 Al1 O3 Sr1 112.76(14)
O1 Al1 O3 Sr1 -0.51(14)
Al1 O3 C11 C12 44.0(6)
Sr1 O3 C11 C12 -167.0(3)
Al1 O3 C11 C16 -136.4(3)
Sr1 O3 C11 C16 12.6(5)
O3 C11 C12 C13 -177.9(4)
C16 C11 C12 C13 2.5(6)
C11 C12 C13 C14 -0.8(7)
C12 C13 C14 C15 -0.7(7)
C13 C14 C15 C16 0.4(7)
C13 C14 C15 C17 -178.0(5)
C14 C15 C16 O4 -179.1(4)
C17 C15 C16 O4 -0.3(5)
C14 C15 C16 C11 1.4(7)
C17 C15 C16 C11 -179.8(4)
O3 C11 C16 C15 177.6(4)
C12 C11 C16 C15 -2.8(7)
O3 C11 C16 O4 -1.9(6)
C12 C11 C16 O4 177.7(4)
C16 C15 C17 C18 -0.4(5)
C14 C15 C17 C18 178.1(5)
C15 C17 C18 C20 -116.4(5)
C15 C17 C18 O4 1.0(5)
C15 C17 C18 C19 116.1(4)
C15 C16 O4 C18 0.9(5)
C11 C16 O4 C18 -179.6(4)
C15 C16 O4 Sr1 172.4(3)
C11 C16 O4 Sr1 -8.1(5)
C20 C18 O4 C16 119.6(4)
C19 C18 O4 C16 -119.5(4)
C17 C18 O4 C16 -1.1(5)
C20 C18 O4 Sr1 -48.1(6)
C19 C18 O4 Sr1 72.8(5)
C17 C18 O4 Sr1 -168.8(3)
O6 Al1 O5 Si1 65.4(6)
O1 Al1 O5 Si1 -63.6(6)
O3 Al1 O5 Si1 -164.5(5)
Sr1 Al1 O5 Si1 -112.0(6)
Al1 O5 Si1 C27 -141.2(6)
Al1 O5 Si1 C21 98.8(6)
Al1 O5 Si1 C33 -21.9(6)
O5 Si1 C21 C26 105.6(4)
C27 Si1 C21 C26 -13.6(5)
C33 Si1 C21 C26 -132.1(4)
O5 Si1 C21 C22 -73.3(4)
C27 Si1 C21 C22 167.5(4)
C33 Si1 C21 C22 48.9(4)
C26 C21 C22 C23 1.1(7)
Si1 C21 C22 C23 -179.9(4)
C21 C22 C23 C24 -1.4(8)
C22 C23 C24 C25 -0.1(8)
C23 C24 C25 C26 1.9(9)
C22 C21 C26 C25 0.7(8)
Si1 C21 C26 C25 -178.3(4)
C24 C25 C26 C21 -2.2(9)
O5 Si1 C27 C28 -43.7(4)
C21 Si1 C27 C28 77.2(4)
C33 Si1 C27 C28 -164.5(4)
O5 Si1 C27 C32 136.5(4)
C21 Si1 C27 C32 -102.6(4)
C33 Si1 C27 C32 15.7(5)
C32 C27 C28 C29 1.4(8)
Si1 C27 C28 C29 -178.4(4)
C27 C28 C29 C30 -0.5(8)
C28 C29 C30 C31 -0.8(8)
C29 C30 C31 C32 1.2(9)
C30 C31 C32 C27 -0.3(9)
C28 C27 C32 C31 -1.0(8)
Si1 C27 C32 C31 178.8(4)
O5 Si1 C33 C38 -32.5(4)
C27 Si1 C33 C38 86.4(4)
C21 Si1 C33 C38 -154.6(3)
O5 Si1 C33 C34 148.8(3)
C27 Si1 C33 C34 -92.3(4)
C21 Si1 C33 C34 26.7(4)
C38 C33 C34 C35 -0.8(7)
Si1 C33 C34 C35 177.9(3)
C33 C34 C35 C36 0.1(7)
C34 C35 C36 C37 0.5(7)
C35 C36 C37 C38 -0.4(7)
C34 C33 C38 C37 1.0(7)
Si1 C33 C38 C37 -177.7(3)
C36 C37 C38 C33 -0.4(7)
O5 Al1 O6 Si2 65.0(6)
O1 Al1 O6 Si2 -167.5(5)
O3 Al1 O6 Si2 -67.5(6)
Sr1 Al1 O6 Si2 -117.6(6)
Al1 O6 Si2 C39 103.8(6)
Al1 O6 Si2 C51 -17.5(6)
Al1 O6 Si2 C45 -138.5(6)
O6 Si2 C39 C44 105.7(4)
C51 Si2 C39 C44 -132.5(4)
C45 Si2 C39 C44 -12.0(4)
O6 Si2 C39 C40 -69.0(4)
C51 Si2 C39 C40 52.8(4)
C45 Si2 C39 C40 173.3(3)
C44 C39 C40 C41 -0.6(6)
Si2 C39 C40 C41 174.4(3)
C39 C40 C41 C42 -0.9(7)
C40 C41 C42 C43 1.9(7)
C41 C42 C43 C44 -1.5(8)
C42 C43 C44 C39 0.0(8)
C40 C39 C44 C43 1.0(7)
Si2 C39 C44 C43 -173.9(4)
O6 Si2 C45 C50 146.1(4)
C39 Si2 C45 C50 -94.4(4)
C51 Si2 C45 C50 25.4(4)
O6 Si2 C45 C46 -37.4(4)
C39 Si2 C45 C46 82.1(4)
C51 Si2 C45 C46 -158.1(4)
C50 C45 C46 C47 1.3(7)
Si2 C45 C46 C47 -175.4(4)
C45 C46 C47 C48 -0.6(8)
C46 C47 C48 C49 -0.6(8)
C47 C48 C49 C50 1.1(8)
C46 C45 C50 C49 -0.7(7)
Si2 C45 C50 C49 175.9(4)
C48 C49 C50 C45 -0.4(8)
O6 Si2 C51 C56 156.6(3)
C39 Si2 C51 C56 34.7(4)
C45 Si2 C51 C56 -84.0(4)
O6 Si2 C51 C52 -23.6(4)
C39 Si2 C51 C52 -145.6(3)
C45 Si2 C51 C52 95.7(4)
C56 C51 C52 C53 -1.1(7)
Si2 C51 C52 C53 179.2(3)
C51 C52 C53 C54 0.1(7)
C52 C53 C54 C55 0.6(7)
C53 C54 C55 C56 -0.4(7)
C54 C55 C56 C51 -0.6(7)
C52 C51 C56 C55 1.3(7)
Si2 C51 C56 C55 -179.0(3)
C60A O7A C57A C58A -40(3)
O7A C57A C58A C59A 3(3)
C57A C58A C59A C60A 34(3)
C57A O7A C60A C59A 62(2)
C58A C59A C60A O7A -58.0(17)
C60B O7B C57B C58B -6(4)
O7B C57B C58B C59B -14(4)
C57B C58B C59B C60B 28(3)
C57B O7B C60B C59B 24(3)
C58B C59B C60B O7B -35(3)
